data_4104825
loop_
_publ_author_name
'Elisa Calimano'
'T. Don Tilley'

_publ_section_title
;
 Synthesis and Structure of PNP-Supported Iridium Silyl and Silylene
 Complexes: Catalytic Hydrosilation of Alkenes
;
_journal_name_full 'Journal of the American Chemical Society'
_journal_page_first 11161
_journal_page_last 11173
_journal_paper_doi 10.1021/ja903737j
_journal_volume 131
_journal_year 2009
_chemical_formula_moiety 'C50 H60 Ir N P2 Si2, C H6 B11 Br6'
_chemical_formula_sum 'C51 H66 B11 Br6 Ir N P2 Si2'
_chemical_formula_weight 1601.74
_chemical_name_systematic
; 
 ? 
;
_space_group_IT_number 2
_symmetry_cell_setting triclinic
_symmetry_space_group_name_Hall '-P 1'
_symmetry_space_group_name_H-M 'P -1'
_atom_sites_solution_hydrogens geom
_atom_sites_solution_primary direct
_atom_sites_solution_secondary difmap
_audit_creation_method SHELXL-97
_cell_angle_alpha 70.9840(10)
_cell_angle_beta 77.0040(10)
_cell_angle_gamma 89.9490(10)
_cell_formula_units_Z 2
_cell_length_a 11.9761(6)
_cell_length_b 16.7276(8)
_cell_length_c 19.2367(9)
_cell_measurement_reflns_used 26726
_cell_measurement_temperature 135(2)
_cell_measurement_theta_max 48.398
_cell_measurement_theta_min 4.475
_cell_volume 3539.1(3)
_computing_cell_refinement 'Bruker Saint v7.07'
_computing_data_collection 'Burker SMART v5.631'
_computing_data_reduction 'Bruker Saint v7.07'
_computing_molecular_graphics 'Bruker SHELXTL'
_computing_publication_material 'Bruker SHELXTL'
_computing_structure_refinement 'SHELXL-97 (Sheldrick, 2008)'
_computing_structure_solution 'SHELXS-97 (Sheldrick, 2008)'
_diffrn_ambient_temperature 135(2)
_diffrn_measured_fraction_theta_full 0.992
_diffrn_measured_fraction_theta_max 0.992
_diffrn_measurement_device_type 'Bruker Apex'
_diffrn_measurement_method '/w scans'
_diffrn_radiation_monochromator graphite
_diffrn_radiation_source 'fine-focus sealed tube'
_diffrn_radiation_type MoK\a
_diffrn_radiation_wavelength 0.71073
_diffrn_reflns_av_R_equivalents 0.0422
_diffrn_reflns_av_sigmaI/netI 0.0689
_diffrn_reflns_limit_h_max 14
_diffrn_reflns_limit_h_min -14
_diffrn_reflns_limit_k_max 19
_diffrn_reflns_limit_k_min -19
_diffrn_reflns_limit_l_max 22
_diffrn_reflns_limit_l_min -17
_diffrn_reflns_number 28601
_diffrn_reflns_theta_full 24.71
_diffrn_reflns_theta_max 24.71
_diffrn_reflns_theta_min 2.09
_diffrn_standards_decay_% 0
_diffrn_standards_interval_count 0
_diffrn_standards_interval_time 0
_diffrn_standards_number 0
_exptl_absorpt_coefficient_mu 5.383
_exptl_absorpt_correction_T_max 0.7383
_exptl_absorpt_correction_T_min 0.3582
_exptl_absorpt_correction_type multi-scan
_exptl_absorpt_process_details 'Blessing, 1995'
_exptl_crystal_colour 'light yellow'
_exptl_crystal_density_diffrn 1.503
_exptl_crystal_description needle
_exptl_crystal_F_000 1558
_exptl_crystal_size_max 0.24
_exptl_crystal_size_mid 0.09
_exptl_crystal_size_min 0.06
_platon_squeeze_details
;
;
_refine_diff_density_max 1.707
_refine_diff_density_min -0.618
_refine_diff_density_rms 0.123
_refine_ls_extinction_method none
_refine_ls_goodness_of_fit_ref 0.989
_refine_ls_hydrogen_treatment constr
_refine_ls_matrix_type full
_refine_ls_number_parameters 679
_refine_ls_number_reflns 11971
_refine_ls_number_restraints 0
_refine_ls_restrained_S_all 0.989
_refine_ls_R_factor_all 0.0582
_refine_ls_R_factor_gt 0.0400
_refine_ls_shift/su_max 0.001
_refine_ls_shift/su_mean 0.000
_refine_ls_structure_factor_coef Fsqd
_refine_ls_weighting_details 'calc w=1/[\s^2^(Fo^2^)+(0.0420P)^2^+0.0000P] where P=(Fo^2^+2Fc^2^)/3'
_refine_ls_weighting_scheme calc
_refine_ls_wR_factor_gt 0.0847
_refine_ls_wR_factor_ref 0.0887
_reflns_number_gt 9220
_reflns_number_total 11971
_reflns_threshold_expression >2sigma(I)
_cod_data_source_file ja903737j_si_005.cif
_cod_data_source_block ec23sqz
_cod_database_code 4104825

loop_
_symmetry_equiv_pos_as_xyz
'x, y, z'
'-x, -y, -z'

loop_
_atom_site_label
_atom_site_type_symbol
_atom_site_fract_x
_atom_site_fract_y
_atom_site_fract_z
_atom_site_U_iso_or_equiv
_atom_site_adp_type
_atom_site_occupancy
_atom_site_symmetry_multiplicity
_atom_site_calc_flag
_atom_site_refinement_flags
_atom_site_disorder_assembly
_atom_site_disorder_group
Ir1 Ir 0.826881(18) 0.675009(13) 0.287931(12) 0.01993(7) Uani 1 1 d . . .
Si1 Si 1.02563(13) 0.67648(10) 0.25822(9) 0.0247(4) Uani 1 1 d . A .
Si2A Si 0.71902(15) 0.61746(11) 0.41464(10) 0.0244(5) Uani 0.848(3) 1 d P A 1
Si2B Si 0.8336(8) 0.6147(6) 0.4206(6) 0.0244(5) Uani 0.152(3) 1 d P A 2
P1 P 0.75466(11) 0.80738(8) 0.23174(8) 0.0200(3) Uani 1 1 d . A .
P2 P 0.76140(12) 0.58771(8) 0.22779(8) 0.0210(3) Uani 1 1 d . A .
N1 N 0.9671(3) 0.7250(3) 0.1777(2) 0.0207(10) Uani 1 1 d . A .
C1 C 1.1168(5) 0.7547(3) 0.2750(3) 0.0285(14) Uani 1 1 d . . .
C2 C 1.0772(5) 0.8182(4) 0.3047(4) 0.0385(16) Uani 1 1 d . A .
H2A H 0.9970 0.8188 0.3241 0.046 Uiso 1 1 calc R . .
C3 C 1.1519(6) 0.8805(4) 0.3065(4) 0.0511(19) Uani 1 1 d . . .
H3A H 1.1236 0.9224 0.3281 0.061 Uiso 1 1 calc R A .
C4 C 1.2690(6) 0.8806(4) 0.2762(4) 0.051(2) Uani 1 1 d . A .
H4A H 1.3210 0.9234 0.2763 0.061 Uiso 1 1 calc R . .
C5 C 1.3097(6) 0.8193(5) 0.2460(4) 0.0477(19) Uani 1 1 d . . .
H5A H 1.3895 0.8209 0.2242 0.057 Uiso 1 1 calc R A .
C6 C 1.2359(5) 0.7557(4) 0.2471(3) 0.0324(15) Uani 1 1 d . A .
H6A H 1.2659 0.7118 0.2287 0.039 Uiso 1 1 calc R . .
C7 C 1.1117(4) 0.5842(3) 0.2560(3) 0.0232(13) Uani 1 1 d . . .
C8 C 1.1586(5) 0.5622(4) 0.1924(4) 0.0350(15) Uani 1 1 d . A .
H8A H 1.1416 0.5933 0.1455 0.042 Uiso 1 1 calc R . .
C9 C 1.2294(5) 0.4962(4) 0.1954(4) 0.0358(16) Uani 1 1 d . . .
H9A H 1.2607 0.4825 0.1511 0.043 Uiso 1 1 calc R A .
C10 C 1.2538(5) 0.4507(4) 0.2634(3) 0.0357(16) Uani 1 1 d . A .
H10A H 1.2994 0.4037 0.2664 0.043 Uiso 1 1 calc R . .
C11 C 1.2125(5) 0.4726(4) 0.3274(3) 0.0366(16) Uani 1 1 d . . .
H11A H 1.2312 0.4421 0.3739 0.044 Uiso 1 1 calc R A .
C12 C 1.1431(5) 0.5404(4) 0.3225(3) 0.0299(14) Uani 1 1 d . A .
H12A H 1.1167 0.5569 0.3659 0.036 Uiso 1 1 calc R . .
C13 C 0.7533(5) 0.5052(4) 0.4699(3) 0.0348(16) Uani 1 1 d . . .
C14 C 0.8582(6) 0.4728(5) 0.4615(4) 0.050(2) Uani 1 1 d . A .
H14A H 0.9234 0.5086 0.4284 0.060 Uiso 1 1 calc R B 2
C15 C 0.8718(6) 0.3895(5) 0.4998(4) 0.061(2) Uani 1 1 d . . .
H15A H 0.9454 0.3682 0.4918 0.074 Uiso 1 1 calc R A .
C16 C 0.7792(7) 0.3371(4) 0.5497(4) 0.056(2) Uani 1 1 d . A .
H16A H 0.7880 0.2796 0.5764 0.067 Uiso 1 1 calc R . .
C17 C 0.6741(6) 0.3694(4) 0.5599(3) 0.0410(17) Uani 1 1 d . . .
H17A H 0.6092 0.3344 0.5943 0.049 Uiso 1 1 calc R A .
C18 C 0.6620(5) 0.4520(4) 0.5206(3) 0.0388(16) Uani 1 1 d . A .
H18A H 0.5884 0.4734 0.5286 0.047 Uiso 1 1 calc R . .
C19 C 0.7347(5) 0.6793(4) 0.4791(3) 0.0342(16) Uani 1 1 d . . .
C20 C 0.6334(7) 0.6956(5) 0.5261(4) 0.066(2) Uani 1 1 d . A .
H20A H 0.5596 0.6751 0.5259 0.080 Uiso 1 1 calc R . .
C21 C 0.6460(9) 0.7442(6) 0.5741(5) 0.073(3) Uani 1 1 d . . .
H21A H 0.5801 0.7570 0.6054 0.088 Uiso 1 1 calc R A .
C22 C 0.7522(9) 0.7712(6) 0.5740(4) 0.068(2) Uani 1 1 d . A .
H22A H 0.7602 0.8030 0.6057 0.081 Uiso 1 1 calc R . .
C23 C 0.8499(8) 0.7537(5) 0.5287(4) 0.065(2) Uani 1 1 d . . .
H23A H 0.9239 0.7733 0.5294 0.078 Uiso 1 1 calc R A .
C24 C 0.8388(7) 0.7092(4) 0.4844(4) 0.0501(19) Uani 1 1 d . A .
H24A H 0.9069 0.6972 0.4544 0.060 Uiso 1 1 calc R C 2
C25 C 0.6631(4) 0.8246(3) 0.1630(3) 0.0221(13) Uani 1 1 d . . .
H25A H 0.5980 0.7795 0.1854 0.027 Uiso 1 1 calc R A .
C26 C 0.7296(5) 0.8152(3) 0.0881(3) 0.0262(13) Uani 1 1 d . A .
H26A H 0.6790 0.8243 0.0531 0.039 Uiso 1 1 calc R . .
H26B H 0.7563 0.7581 0.0979 0.039 Uiso 1 1 calc R . .
H26C H 0.7959 0.8573 0.0657 0.039 Uiso 1 1 calc R . .
C27 C 0.6114(5) 0.9098(3) 0.1432(3) 0.0296(14) Uani 1 1 d . A .
H27A H 0.5643 0.9126 0.1071 0.044 Uiso 1 1 calc R . .
H27B H 0.6733 0.9555 0.1206 0.044 Uiso 1 1 calc R . .
H27C H 0.5634 0.9163 0.1893 0.044 Uiso 1 1 calc R . .
C28 C 0.6916(5) 0.8713(3) 0.2915(3) 0.0261(13) Uani 1 1 d . . .
H28A H 0.6780 0.9275 0.2564 0.031 Uiso 1 1 calc R A .
C29 C 0.5727(5) 0.8289(4) 0.3413(3) 0.0355(16) Uani 1 1 d . A .
H29A H 0.5357 0.8658 0.3687 0.053 Uiso 1 1 calc R . .
H29B H 0.5826 0.7743 0.3776 0.053 Uiso 1 1 calc R . .
H29C H 0.5246 0.8199 0.3091 0.053 Uiso 1 1 calc R . .
C30 C 0.7672(5) 0.8892(4) 0.3396(3) 0.0316(15) Uani 1 1 d . A .
H30A H 0.7287 0.9256 0.3669 0.047 Uiso 1 1 calc R . .
H30B H 0.8410 0.9178 0.3068 0.047 Uiso 1 1 calc R . .
H30C H 0.7806 0.8356 0.3760 0.047 Uiso 1 1 calc R . .
C31 C 0.8910(4) 0.8646(3) 0.1725(3) 0.0213(13) Uani 1 1 d . . .
C32 C 0.9082(4) 0.9526(3) 0.1490(3) 0.0237(13) Uani 1 1 d . A .
H32A H 0.8456 0.9842 0.1617 0.028 Uiso 1 1 calc R . .
C33 C 1.0134(5) 0.9954(3) 0.1079(3) 0.0261(14) Uani 1 1 d . . .
C34 C 1.1039(5) 0.9477(3) 0.0879(3) 0.0284(14) Uani 1 1 d . A .
H34A H 1.1769 0.9754 0.0591 0.034 Uiso 1 1 calc R . .
C35 C 1.0871(5) 0.8608(4) 0.1100(3) 0.0281(14) Uani 1 1 d . . .
H35A H 1.1492 0.8291 0.0967 0.034 Uiso 1 1 calc R A .
C36 C 0.9818(4) 0.8191(3) 0.1510(3) 0.0192(12) Uani 1 1 d . A .
C37 C 1.0310(5) 1.0901(3) 0.0843(4) 0.0409(17) Uani 1 1 d . A .
H37A H 0.9710 1.1110 0.1164 0.061 Uiso 1 1 calc R . .
H37B H 1.0268 1.1154 0.0313 0.061 Uiso 1 1 calc R . .
H37C H 1.1066 1.1059 0.0896 0.061 Uiso 1 1 calc R . .
C38 C 0.8682(4) 0.6230(3) 0.1363(3) 0.0202(12) Uani 1 1 d . . .
C39 C 0.9553(4) 0.6866(3) 0.1210(3) 0.0226(13) Uani 1 1 d . A .
C40 C 1.0303(4) 0.7135(3) 0.0495(3) 0.0252(14) Uani 1 1 d . . .
H40A H 1.0918 0.7546 0.0390 0.030 Uiso 1 1 calc R A .
C41 C 1.0181(5) 0.6822(3) -0.0066(3) 0.0281(14) Uani 1 1 d . A .
H41A H 1.0688 0.7043 -0.0553 0.034 Uiso 1 1 calc R . .
C42 C 0.9331(5) 0.6190(3) 0.0066(3) 0.0257(13) Uani 1 1 d . . .
C43 C 0.8623(5) 0.5889(3) 0.0792(3) 0.0281(14) Uani 1 1 d . A .
H43A H 0.8070 0.5429 0.0909 0.034 Uiso 1 1 calc R . .
C44 C 0.9201(5) 0.5855(4) -0.0555(3) 0.0381(16) Uani 1 1 d . A .
H44A H 0.8382 0.5763 -0.0529 0.057 Uiso 1 1 calc R . .
H44B H 0.9560 0.5317 -0.0490 0.057 Uiso 1 1 calc R . .
H44C H 0.9575 0.6268 -0.1048 0.057 Uiso 1 1 calc R . .
C45 C 0.7686(5) 0.4714(3) 0.2593(3) 0.0296(14) Uani 1 1 d . . .
H45A H 0.7485 0.4511 0.2198 0.035 Uiso 1 1 calc R A .
C46 C 0.8892(5) 0.4442(4) 0.2664(4) 0.0389(17) Uani 1 1 d . A .
H46A H 0.8904 0.3829 0.2766 0.058 Uiso 1 1 calc R . .
H46B H 0.9088 0.4583 0.3081 0.058 Uiso 1 1 calc R . .
H46C H 0.9453 0.4742 0.2191 0.058 Uiso 1 1 calc R . .
C47 C 0.6806(5) 0.4267(4) 0.3338(3) 0.0352(16) Uani 1 1 d . A .
H47A H 0.6862 0.3653 0.3480 0.053 Uiso 1 1 calc R . .
H47B H 0.6030 0.4399 0.3273 0.053 Uiso 1 1 calc R . .
H47C H 0.6963 0.4464 0.3736 0.053 Uiso 1 1 calc R . .
C48 C 0.6168(4) 0.6034(3) 0.2049(3) 0.0246(13) Uani 1 1 d . . .
H48A H 0.6252 0.6589 0.1629 0.029 Uiso 1 1 calc R A .
C49 C 0.5719(5) 0.5367(4) 0.1764(3) 0.0317(15) Uani 1 1 d . A .
H49A H 0.4996 0.5532 0.1620 0.048 Uiso 1 1 calc R . .
H49B H 0.5587 0.4814 0.2167 0.048 Uiso 1 1 calc R . .
H49C H 0.6288 0.5331 0.1323 0.048 Uiso 1 1 calc R . .
C50 C 0.5261(5) 0.6129(4) 0.2726(3) 0.0302(14) Uani 1 1 d . A .
H50A H 0.4565 0.6332 0.2560 0.045 Uiso 1 1 calc R . .
H50B H 0.5571 0.6538 0.2914 0.045 Uiso 1 1 calc R . .
H50C H 0.5073 0.5578 0.3130 0.045 Uiso 1 1 calc R . .
C51 C 0.3329(5) 0.2983(4) 0.1370(3) 0.0324(15) Uani 1 1 d . . .
H51 H 0.2515 0.3298 0.1483 0.039 Uiso 1 1 calc R . .
B1 B 0.5409(6) 0.2627(4) 0.1729(4) 0.0295(16) Uani 1 1 d . . .
B2 B 0.5644(5) 0.3204(4) 0.0736(4) 0.0261(16) Uani 1 1 d . . .
B3 B 0.4294(5) 0.3445(4) 0.0522(4) 0.0286(16) Uani 1 1 d . . .
H3 H 0.4177 0.4038 0.0069 0.034 Uiso 1 1 calc R . .
B4 B 0.5681(5) 0.2087(4) 0.1041(4) 0.0254(16) Uani 1 1 d . . .
B5 B 0.4559(6) 0.3468(4) 0.1406(4) 0.0307(17) Uani 1 1 d . . .
H5 H 0.4618 0.4072 0.1532 0.037 Uiso 1 1 calc R . .
B6 B 0.4996(6) 0.2592(4) 0.0303(4) 0.0246(15) Uani 1 1 d . . .
B7 B 0.3480(6) 0.2488(4) 0.0703(4) 0.0274(16) Uani 1 1 d . . .
H7 H 0.2831 0.2450 0.0375 0.033 Uiso 1 1 calc R . .
B8 B 0.3909(6) 0.2517(5) 0.2108(4) 0.0374(19) Uani 1 1 d . . .
H8 H 0.3533 0.2495 0.2703 0.045 Uiso 1 1 calc R . .
B9 B 0.4608(6) 0.1647(4) 0.1896(4) 0.0259(15) Uani 1 1 d . . .
B10 B 0.3246(6) 0.1916(4) 0.1693(4) 0.0295(17) Uani 1 1 d . . .
H10 H 0.2438 0.1501 0.2015 0.035 Uiso 1 1 calc R . .
B11 B 0.4343(5) 0.1641(4) 0.1024(4) 0.0235(15) Uani 1 1 d . . .
Br1 Br 0.65064(6) 0.27189(4) 0.23095(4) 0.04708(19) Uani 1 1 d . . .
Br2 Br 0.41738(5) 0.05934(3) 0.07970(3) 0.03152(15) Uani 1 1 d . . .
Br3 Br 0.56648(5) 0.26281(4) -0.07370(3) 0.03437(16) Uani 1 1 d . . .
Br4 Br 0.71092(5) 0.15253(3) 0.08601(4) 0.03215(16) Uani 1 1 d . . .
Br5 Br 0.70226(5) 0.39745(4) 0.02033(4) 0.03766(17) Uani 1 1 d . . .
Br6 Br 0.47863(6) 0.06378(4) 0.27083(4) 0.04334(18) Uani 1 1 d . . .

loop_
_atom_site_aniso_label
_atom_site_aniso_U_11
_atom_site_aniso_U_22
_atom_site_aniso_U_33
_atom_site_aniso_U_23
_atom_site_aniso_U_13
_atom_site_aniso_U_12
Ir1 0.01737(12) 0.01935(12) 0.01848(12) -0.00015(8) -0.00435(8) -0.00169(8)
Si1 0.0196(8) 0.0221(8) 0.0328(9) -0.0063(7) -0.0112(7) 0.0042(6)
Si2A 0.0179(9) 0.0255(10) 0.0235(10) -0.0015(8) -0.0027(8) 0.0019(7)
Si2B 0.0179(9) 0.0255(10) 0.0235(10) -0.0015(8) -0.0027(8) 0.0019(7)
P1 0.0174(7) 0.0196(7) 0.0199(8) -0.0035(6) -0.0031(6) -0.0002(6)
P2 0.0189(7) 0.0167(7) 0.0245(8) -0.0049(6) -0.0026(6) -0.0012(6)
N1 0.017(2) 0.015(2) 0.029(3) -0.0030(19) -0.008(2) 0.0051(18)
C1 0.025(3) 0.024(3) 0.036(4) -0.007(3) -0.010(3) 0.002(2)
C2 0.028(3) 0.041(4) 0.050(4) -0.012(3) -0.020(3) 0.001(3)
C3 0.049(5) 0.036(4) 0.077(5) -0.024(4) -0.026(4) 0.003(3)
C4 0.040(4) 0.037(4) 0.071(5) -0.006(4) -0.023(4) -0.021(3)
C5 0.031(4) 0.053(5) 0.051(5) -0.007(4) -0.010(3) -0.016(3)
C6 0.031(3) 0.039(4) 0.028(3) -0.008(3) -0.010(3) -0.001(3)
C7 0.019(3) 0.022(3) 0.026(3) -0.003(2) -0.005(2) 0.001(2)
C8 0.034(4) 0.032(3) 0.035(4) -0.001(3) -0.017(3) 0.006(3)
C9 0.038(4) 0.037(4) 0.034(4) -0.011(3) -0.011(3) 0.016(3)
C10 0.034(4) 0.025(3) 0.038(4) -0.002(3) -0.002(3) 0.014(3)
C11 0.025(3) 0.041(4) 0.030(4) 0.005(3) -0.003(3) 0.013(3)
C12 0.022(3) 0.031(3) 0.031(3) -0.007(3) 0.000(3) 0.007(3)
C13 0.042(4) 0.034(4) 0.026(3) -0.007(3) -0.009(3) -0.007(3)
C14 0.035(4) 0.069(5) 0.030(4) 0.005(3) -0.008(3) -0.019(4)
C15 0.044(4) 0.089(6) 0.040(4) -0.005(4) -0.013(4) 0.040(4)
C16 0.085(6) 0.038(4) 0.035(4) -0.001(3) -0.011(4) 0.013(4)
C17 0.045(4) 0.037(4) 0.029(4) -0.006(3) 0.008(3) -0.009(3)
C18 0.040(4) 0.043(4) 0.028(4) -0.005(3) -0.007(3) 0.009(3)
C19 0.041(4) 0.031(3) 0.017(3) 0.006(3) -0.002(3) -0.003(3)
C20 0.070(6) 0.065(5) 0.040(5) 0.011(4) -0.006(4) 0.003(4)
C21 0.085(7) 0.090(7) 0.045(5) -0.031(5) -0.001(5) 0.022(5)
C22 0.095(7) 0.080(6) 0.033(4) -0.025(4) -0.014(5) 0.014(5)
C23 0.102(7) 0.054(5) 0.037(5) -0.009(4) -0.026(5) 0.000(5)
C24 0.066(5) 0.037(4) 0.047(5) -0.009(3) -0.018(4) 0.008(4)
C25 0.017(3) 0.024(3) 0.024(3) -0.004(2) -0.008(2) -0.001(2)
C26 0.025(3) 0.025(3) 0.029(3) -0.007(3) -0.011(3) 0.008(2)
C27 0.031(3) 0.023(3) 0.036(4) -0.007(3) -0.016(3) 0.008(3)
C28 0.026(3) 0.022(3) 0.029(3) -0.008(2) -0.004(3) 0.005(2)
C29 0.038(4) 0.035(4) 0.028(3) -0.007(3) -0.002(3) 0.002(3)
C30 0.033(3) 0.026(3) 0.036(4) -0.010(3) -0.011(3) 0.004(3)
C31 0.019(3) 0.027(3) 0.019(3) -0.009(2) -0.005(2) -0.005(2)
C32 0.017(3) 0.021(3) 0.029(3) -0.004(2) -0.005(2) 0.004(2)
C33 0.030(3) 0.017(3) 0.026(3) 0.002(2) -0.010(3) -0.004(2)
C34 0.023(3) 0.027(3) 0.028(3) -0.001(3) -0.001(3) -0.007(2)
C35 0.018(3) 0.031(3) 0.032(3) -0.004(3) -0.008(3) 0.005(2)
C36 0.015(3) 0.020(3) 0.020(3) 0.000(2) -0.008(2) 0.003(2)
C37 0.037(4) 0.023(3) 0.054(4) -0.005(3) -0.005(3) 0.000(3)
C38 0.020(3) 0.016(3) 0.026(3) -0.007(2) -0.007(2) 0.010(2)
C39 0.013(3) 0.024(3) 0.027(3) -0.002(2) -0.010(2) 0.005(2)
C40 0.013(3) 0.019(3) 0.034(3) 0.002(3) -0.003(2) 0.004(2)
C41 0.032(3) 0.028(3) 0.021(3) -0.003(3) -0.008(3) 0.011(3)
C42 0.024(3) 0.025(3) 0.027(3) -0.007(3) -0.007(3) 0.010(2)
C43 0.025(3) 0.017(3) 0.038(4) -0.008(3) 0.001(3) -0.001(2)
C44 0.041(4) 0.034(4) 0.035(4) -0.011(3) -0.002(3) 0.002(3)
C45 0.028(3) 0.023(3) 0.034(4) -0.006(3) -0.006(3) 0.003(2)
C46 0.037(4) 0.020(3) 0.057(4) -0.009(3) -0.011(3) 0.008(3)
C47 0.031(3) 0.029(3) 0.038(4) -0.003(3) -0.003(3) -0.009(3)
C48 0.017(3) 0.023(3) 0.032(3) -0.006(2) -0.007(2) 0.000(2)
C49 0.026(3) 0.031(3) 0.041(4) -0.017(3) -0.007(3) 0.002(3)
C50 0.021(3) 0.034(3) 0.036(4) -0.014(3) -0.003(3) -0.001(3)
C51 0.024(3) 0.040(4) 0.040(4) -0.025(3) -0.005(3) 0.002(3)
B1 0.033(4) 0.031(4) 0.029(4) -0.016(3) -0.007(3) -0.003(3)
B2 0.025(4) 0.027(4) 0.026(4) -0.010(3) -0.003(3) -0.004(3)
B3 0.027(4) 0.024(4) 0.036(4) -0.008(3) -0.014(3) 0.005(3)
B4 0.025(4) 0.024(3) 0.023(4) -0.005(3) -0.001(3) 0.001(3)
B5 0.024(4) 0.029(4) 0.038(4) -0.016(3) 0.000(3) 0.002(3)
B6 0.031(4) 0.020(3) 0.023(4) -0.007(3) -0.007(3) -0.001(3)
B7 0.026(4) 0.024(3) 0.036(4) -0.015(3) -0.009(3) 0.005(3)
B8 0.035(4) 0.047(5) 0.034(4) -0.023(4) 0.000(3) -0.001(3)
B9 0.026(4) 0.027(4) 0.025(4) -0.008(3) -0.006(3) -0.002(3)
B10 0.023(4) 0.032(4) 0.032(4) -0.014(3) 0.000(3) 0.000(3)
B11 0.021(3) 0.022(3) 0.031(4) -0.012(3) -0.008(3) 0.001(3)
Br1 0.0559(4) 0.0453(4) 0.0520(4) -0.0198(3) -0.0312(4) -0.0018(3)
Br2 0.0350(3) 0.0235(3) 0.0420(4) -0.0120(3) -0.0194(3) 0.0036(2)
Br3 0.0388(4) 0.0376(3) 0.0241(3) -0.0090(3) -0.0044(3) 0.0071(3)
Br4 0.0219(3) 0.0234(3) 0.0476(4) -0.0071(3) -0.0084(3) 0.0042(2)
Br5 0.0296(3) 0.0240(3) 0.0508(4) -0.0061(3) -0.0021(3) -0.0034(3)
Br6 0.0569(4) 0.0350(4) 0.0318(4) 0.0019(3) -0.0172(3) -0.0105(3)

loop_
_atom_type_symbol
_atom_type_description
_atom_type_scat_dispersion_real
_atom_type_scat_dispersion_imag
_atom_type_scat_source
C C 0.0033 0.0016 'International Tables Vol C Tables 4.2.6.8 and 6.1.1.4'
H H 0.0000 0.0000 'International Tables Vol C Tables 4.2.6.8 and 6.1.1.4'
B B 0.0013 0.0007 'International Tables Vol C Tables 4.2.6.8 and 6.1.1.4'
N N 0.0061 0.0033 'International Tables Vol C Tables 4.2.6.8 and 6.1.1.4'
Si Si 0.0817 0.0704 'International Tables Vol C Tables 4.2.6.8 and 6.1.1.4'
P P 0.1023 0.0942 'International Tables Vol C Tables 4.2.6.8 and 6.1.1.4'
Br Br -0.2901 2.4595 'International Tables Vol C Tables 4.2.6.8 and 6.1.1.4'
Ir Ir -1.4442 7.9887 'International Tables Vol C Tables 4.2.6.8 and 6.1.1.4'

loop_
_geom_angle_atom_site_label_1
_geom_angle_atom_site_label_2
_geom_angle_atom_site_label_3
_geom_angle
N1 Ir1 Si1 45.80(12)
N1 Ir1 Si2A 166.73(12)
Si1 Ir1 Si2A 121.01(6)
N1 Ir1 P2 84.23(12)
Si1 Ir1 P2 105.88(5)
Si2A Ir1 P2 103.32(6)
N1 Ir1 P1 80.80(11)
Si1 Ir1 P1 114.28(5)
Si2A Ir1 P1 107.70(6)
P2 Ir1 P1 102.39(5)
N1 Ir1 Si2B 132.9(2)
Si1 Ir1 Si2B 87.3(2)
Si2A Ir1 Si2B 33.9(2)
P2 Ir1 Si2B 119.5(2)
P1 Ir1 Si2B 125.6(2)
N1 Si1 C1 111.3(2)
N1 Si1 C7 116.5(2)
C1 Si1 C7 107.3(3)
N1 Si1 Ir1 66.40(14)
C1 Si1 Ir1 121.40(19)
C7 Si1 Ir1 126.52(17)
C19 Si2A C13 102.5(3)
C19 Si2A Ir1 115.91(17)
C13 Si2A Ir1 115.5(2)
C13 Si2B C19 99.1(5)
C13 Si2B C14 36.6(3)
C19 Si2B C14 126.9(5)
C13 Si2B C24 121.4(5)
C19 Si2B C24 36.5(3)
C14 Si2B C24 127.7(5)
C13 Si2B Ir1 113.1(5)
C19 Si2B Ir1 108.5(5)
C14 Si2B Ir1 115.2(5)
C24 Si2B Ir1 116.5(4)
C31 P1 C25 102.5(2)
C31 P1 C28 106.1(2)
C25 P1 C28 103.4(3)
C31 P1 Ir1 98.01(18)
C25 P1 Ir1 124.17(18)
C28 P1 Ir1 119.68(19)
C38 P2 C45 102.5(2)
C38 P2 C48 106.2(2)
C45 P2 C48 104.0(3)
C38 P2 Ir1 100.07(18)
C45 P2 Ir1 123.1(2)
C48 P2 Ir1 118.54(18)
C39 N1 C36 116.0(4)
C39 N1 Si1 125.5(3)
C36 N1 Si1 112.9(3)
C39 N1 Ir1 113.5(3)
C36 N1 Ir1 110.6(3)
Si1 N1 Ir1 67.80(14)
C2 C1 C6 117.6(5)
C2 C1 Si1 125.8(4)
C6 C1 Si1 116.2(4)
C3 C2 C1 121.7(6)
C3 C2 H2A 119.1
C1 C2 H2A 119.1
C2 C3 C4 118.8(7)
C2 C3 H3A 120.6
C4 C3 H3A 120.6
C5 C4 C3 120.4(6)
C5 C4 H4A 119.8
C3 C4 H4A 119.8
C4 C5 C6 120.6(6)
C4 C5 H5A 119.7
C6 C5 H5A 119.7
C5 C6 C1 120.8(6)
C5 C6 H6A 119.6
C1 C6 H6A 119.6
C12 C7 C8 117.5(5)
C12 C7 Si1 115.7(4)
C8 C7 Si1 126.3(4)
C9 C8 C7 121.9(6)
C9 C8 H8A 119.0
C7 C8 H8A 119.0
C10 C9 C8 119.2(6)
C10 C9 H9A 120.4
C8 C9 H9A 120.4
C9 C10 C11 120.7(6)
C9 C10 H10A 119.6
C11 C10 H10A 119.6
C10 C11 C12 118.9(6)
C10 C11 H11A 120.6
C12 C11 H11A 120.6
C7 C12 C11 121.6(6)
C7 C12 H12A 119.2
C11 C12 H12A 119.2
C14 C13 C18 117.3(6)
C14 C13 Si2B 86.9(5)
C18 C13 Si2B 151.4(6)
C14 C13 Si2A 126.2(5)
C18 C13 Si2A 116.5(5)
Si2B C13 Si2A 42.8(3)
C13 C14 C15 121.6(6)
C13 C14 Si2B 56.5(4)
C15 C14 Si2B 168.5(6)
C13 C14 H14A 119.2
C15 C14 H14A 119.2
Si2B C14 H14A 64.0
C16 C15 C14 120.3(7)
C16 C15 H15A 119.9
C14 C15 H15A 119.9
C17 C16 C15 118.6(6)
C17 C16 H16A 120.7
C15 C16 H16A 120.7
C18 C17 C16 120.3(6)
C18 C17 H17A 119.9
C16 C17 H17A 119.9
C17 C18 C13 122.0(6)
C17 C18 H18A 119.0
C13 C18 H18A 119.0
C24 C19 C20 117.3(7)
C24 C19 Si2A 124.2(5)
C20 C19 Si2A 118.5(6)
C24 C19 Si2B 83.6(5)
C20 C19 Si2B 156.2(6)
Si2A C19 Si2B 42.0(3)
C19 C20 C21 118.2(8)
C19 C20 H20A 120.9
C21 C20 H20A 120.9
C22 C21 C20 119.5(8)
C22 C21 H21A 120.3
C20 C21 H21A 120.3
C21 C22 C23 121.6(8)
C21 C22 H22A 119.2
C23 C22 H22A 119.2
C24 C23 C22 119.3(9)
C24 C23 H23A 120.4
C22 C23 H23A 120.4
C23 C24 C19 124.3(8)
C23 C24 Si2B 170.5(7)
C19 C24 Si2B 59.9(5)
C23 C24 H24A 117.9
C19 C24 H24A 117.9
Si2B C24 H24A 58.8
C27 C25 C26 107.0(4)
C27 C25 P1 115.6(4)
C26 C25 P1 111.3(4)
C27 C25 H25A 107.5
C26 C25 H25A 107.5
P1 C25 H25A 107.5
C25 C26 H26A 109.5
C25 C26 H26B 109.5
H26A C26 H26B 109.5
C25 C26 H26C 109.5
H26A C26 H26C 109.5
H26B C26 H26C 109.5
C25 C27 H27A 109.5
C25 C27 H27B 109.5
H27A C27 H27B 109.5
C25 C27 H27C 109.5
H27A C27 H27C 109.5
H27B C27 H27C 109.5
C30 C28 C29 110.8(5)
C30 C28 P1 115.4(4)
C29 C28 P1 109.4(4)
C30 C28 H28A 106.9
C29 C28 H28A 106.9
P1 C28 H28A 106.9
C28 C29 H29A 109.5
C28 C29 H29B 109.5
H29A C29 H29B 109.5
C28 C29 H29C 109.5
H29A C29 H29C 109.5
H29B C29 H29C 109.5
C28 C30 H30A 109.5
C28 C30 H30B 109.5
H30A C30 H30B 109.5
C28 C30 H30C 109.5
H30A C30 H30C 109.5
H30B C30 H30C 109.5
C36 C31 C32 118.5(5)
C36 C31 P1 119.3(4)
C32 C31 P1 122.2(4)
C33 C32 C31 122.2(5)
C33 C32 H32A 118.9
C31 C32 H32A 118.9
C32 C33 C34 118.0(5)
C32 C33 C37 121.4(5)
C34 C33 C37 120.6(5)
C35 C34 C33 120.2(5)
C35 C34 H34A 119.9
C33 C34 H34A 119.9
C34 C35 C36 121.1(5)
C34 C35 H35A 119.4
C36 C35 H35A 119.4
C35 C36 C31 120.0(5)
C35 C36 N1 120.2(5)
C31 C36 N1 119.5(4)
C33 C37 H37A 109.5
C33 C37 H37B 109.5
H37A C37 H37B 109.5
C33 C37 H37C 109.5
H37A C37 H37C 109.5
H37B C37 H37C 109.5
C39 C38 C43 118.3(5)
C39 C38 P2 120.7(4)
C43 C38 P2 121.0(4)
C40 C39 C38 118.0(5)
C40 C39 N1 120.5(5)
C38 C39 N1 121.5(4)
C41 C40 C39 122.1(5)
C41 C40 H40A 118.9
C39 C40 H40A 118.9
C40 C41 C42 121.4(5)
C40 C41 H41A 119.3
C42 C41 H41A 119.3
C41 C42 C43 116.4(5)
C41 C42 C44 120.9(5)
C43 C42 C44 122.7(5)
C42 C43 C38 123.5(5)
C42 C43 H43A 118.2
C38 C43 H43A 118.2
C42 C44 H44A 109.5
C42 C44 H44B 109.5
H44A C44 H44B 109.5
C42 C44 H44C 109.5
H44A C44 H44C 109.5
H44B C44 H44C 109.5
C47 C45 C46 109.9(5)
C47 C45 P2 112.0(4)
C46 C45 P2 113.0(4)
C47 C45 H45A 107.2
C46 C45 H45A 107.2
P2 C45 H45A 107.2
C45 C46 H46A 109.5
C45 C46 H46B 109.5
H46A C46 H46B 109.5
C45 C46 H46C 109.5
H46A C46 H46C 109.5
H46B C46 H46C 109.5
C45 C47 H47A 109.5
C45 C47 H47B 109.5
H47A C47 H47B 109.5
C45 C47 H47C 109.5
H47A C47 H47C 109.5
H47B C47 H47C 109.5
C49 C48 C50 110.4(4)
C49 C48 P2 115.9(4)
C50 C48 P2 111.0(4)
C49 C48 H48A 106.3
C50 C48 H48A 106.3
P2 C48 H48A 106.3
C48 C49 H49A 109.5
C48 C49 H49B 109.5
H49A C49 H49B 109.5
C48 C49 H49C 109.5
H49A C49 H49C 109.5
H49B C49 H49C 109.5
C48 C50 H50A 109.5
C48 C50 H50B 109.5
H50A C50 H50B 109.5
C48 C50 H50C 109.5
H50A C50 H50C 109.5
H50B C50 H50C 109.5
B8 C51 B10 63.0(4)
B8 C51 B5 62.5(4)
B10 C51 B5 115.2(5)
B8 C51 B3 115.3(5)
B10 C51 B3 114.8(5)
B5 C51 B3 64.0(4)
B8 C51 B7 115.7(5)
B10 C51 B7 63.4(4)
B5 C51 B7 115.8(4)
B3 C51 B7 62.1(4)
B8 C51 H51 117.4
B10 C51 H51 117.4
B5 C51 H51 117.0
B3 C51 H51 117.5
B7 C51 H51 117.2
B5 B1 B8 59.7(4)
B5 B1 B2 60.0(4)
B8 B1 B2 106.8(5)
B5 B1 B9 108.2(5)
B8 B1 B9 60.4(4)
B2 B1 B9 106.5(5)
B5 B1 B4 107.2(5)
B8 B1 B4 107.0(5)
B2 B1 B4 58.9(4)
B9 B1 B4 59.2(3)
B5 B1 Br1 121.1(4)
B8 B1 Br1 122.5(4)
B2 B1 Br1 122.1(4)
B9 B1 Br1 122.6(5)
B4 B1 Br1 122.8(4)
B4 B2 B3 107.7(4)
B4 B2 B5 108.2(4)
B3 B2 B5 61.3(4)
B4 B2 B6 59.8(4)
B3 B2 B6 59.9(4)
B5 B2 B6 109.2(5)
B4 B2 B1 60.8(4)
B3 B2 B1 108.5(4)
B5 B2 B1 59.2(4)
B6 B2 B1 108.9(4)
B4 B2 Br5 122.6(4)
B3 B2 Br5 121.7(4)
B5 B2 Br5 119.8(4)
B6 B2 Br5 122.7(4)
B1 B2 Br5 120.3(4)
C51 B3 B7 59.2(3)
C51 B3 B2 103.7(5)
B7 B3 B2 108.9(5)
C51 B3 B6 105.1(4)
B7 B3 B6 60.7(4)
B2 B3 B6 60.5(4)
C51 B3 B5 57.9(4)
B7 B3 B5 108.4(5)
B2 B3 B5 59.5(4)
B6 B3 B5 108.3(5)
C51 B3 H3 125.3
B7 B3 H3 120.6
B2 B3 H3 122.5
B6 B3 H3 121.7
B5 B3 H3 121.8
B2 B4 B6 60.6(4)
B2 B4 B9 108.4(4)
B6 B4 B9 108.6(5)
B2 B4 B11 108.0(5)
B6 B4 B11 59.9(4)
B9 B4 B11 60.0(4)
B2 B4 B1 60.2(4)
B6 B4 B1 109.1(5)
B9 B4 B1 60.2(4)
B11 B4 B1 108.2(4)
B2 B4 Br4 122.6(4)
B6 B4 Br4 121.9(4)
B9 B4 Br4 120.3(4)
B11 B4 Br4 121.3(4)
B1 B4 Br4 121.1(4)
C51 B5 B8 58.0(4)
C51 B5 B1 104.5(5)
B8 B5 B1 60.2(4)
C51 B5 B2 103.5(5)
B8 B5 B2 107.9(5)
B1 B5 B2 60.8(4)
C51 B5 B3 58.1(4)
B8 B5 B3 106.9(5)
B1 B5 B3 108.0(5)
B2 B5 B3 59.1(4)
C51 B5 H5 125.5
B8 B5 H5 121.9
B1 B5 H5 121.8
B2 B5 H5 122.6
B3 B5 H5 122.2
B4 B6 B11 60.3(4)
B4 B6 B3 107.4(5)
B11 B6 B3 107.4(4)
B4 B6 B2 59.7(4)
B11 B6 B2 107.6(5)
B3 B6 B2 59.6(4)
B4 B6 B7 108.0(4)
B11 B6 B7 60.0(3)
B3 B6 B7 59.4(4)
B2 B6 B7 107.2(5)
B4 B6 Br3 120.6(4)
B11 B6 Br3 121.7(4)
B3 B6 Br3 123.0(4)
B2 B6 Br3 121.5(4)
B7 B6 Br3 123.1(4)
C51 B7 B3 58.8(4)
C51 B7 B11 103.6(5)
B3 B7 B11 107.4(5)
C51 B7 B10 57.4(4)
B3 B7 B10 107.1(5)
B11 B7 B10 60.4(4)
C51 B7 B6 104.1(5)
B3 B7 B6 59.9(4)
B11 B7 B6 59.5(3)
B10 B7 B6 107.6(5)
C51 B7 H7 125.5
B3 B7 H7 121.7
B11 B7 H7 122.7
B10 B7 H7 121.9
B6 B7 H7 122.6
C51 B8 B10 58.6(4)
C51 B8 B5 59.5(4)
B10 B8 B5 109.1(5)
C51 B8 B1 105.6(5)
B10 B8 B1 109.4(5)
B5 B8 B1 60.1(4)
C51 B8 B9 104.8(5)
B10 B8 B9 60.4(4)
B5 B8 B9 108.7(5)
B1 B8 B9 60.6(4)
C51 B8 H8 124.6
B10 B8 H8 120.8
B5 B8 H8 120.8
B1 B8 H8 121.6
B9 B8 H8 122.1
B4 B9 B11 60.0(4)
B4 B9 B10 107.7(5)
B11 B9 B10 60.4(4)
B4 B9 B8 106.9(4)
B11 B9 B8 107.2(5)
B10 B9 B8 58.8(4)
B4 B9 B1 60.6(4)
B11 B9 B1 108.5(4)
B10 B9 B1 106.8(5)
B8 B9 B1 58.9(4)
B4 B9 Br6 123.2(4)
B11 B9 Br6 124.3(4)
B10 B9 Br6 122.5(4)
B8 B9 Br6 120.3(4)
B1 B9 Br6 119.8(4)
C51 B10 B8 58.5(4)
C51 B10 B9 105.1(4)
B8 B10 B9 60.8(4)
C51 B10 B7 59.3(4)
B8 B10 B7 108.5(5)
B9 B10 B7 108.1(4)
C51 B10 B11 104.5(4)
B8 B10 B11 108.2(5)
B9 B10 B11 59.7(4)
B7 B10 B11 59.6(4)
C51 B10 H10 124.7
B8 B10 H10 121.1
B9 B10 H10 122.1
B7 B10 H10 121.2
B11 B10 H10 122.8
B6 B11 B4 59.8(4)
B6 B11 B7 60.5(4)
B4 B11 B7 108.0(4)
B6 B11 B9 108.5(4)
B4 B11 B9 59.9(4)
B7 B11 B9 108.6(5)
B6 B11 B10 108.1(4)
B4 B11 B10 107.2(5)
B7 B11 B10 60.0(4)
B9 B11 B10 59.9(4)
B6 B11 Br2 121.1(4)
B4 B11 Br2 123.7(4)
B7 B11 Br2 119.6(4)
B9 B11 Br2 122.6(4)
B10 B11 Br2 121.4(4)

loop_
_geom_bond_atom_site_label_1
_geom_bond_atom_site_label_2
_geom_bond_distance
Ir1 N1 2.294(4)
Ir1 Si1 2.3177(15)
Ir1 Si2A 2.3651(17)
Ir1 P2 2.3657(15)
Ir1 P1 2.3826(14)
Ir1 Si2B 2.439(10)
Si1 N1 1.795(5)
Si1 C1 1.856(6)
Si1 C7 1.863(6)
Si2A C19 1.893(7)
Si2A C13 1.929(6)
Si2B C13 1.908(11)
Si2B C19 2.007(12)
Si2B C14 2.285(13)
Si2B C24 2.305(13)
P1 C31 1.827(5)
P1 C25 1.854(6)
P1 C28 1.856(6)
P2 C38 1.842(5)
P2 C45 1.849(5)
P2 C48 1.878(6)
N1 C39 1.465(7)
N1 C36 1.486(6)
C1 C2 1.398(8)
C1 C6 1.404(8)
C2 C3 1.389(8)
C2 H2A 0.9500
C3 C4 1.392(9)
C3 H3A 0.9500
C4 C5 1.373(10)
C4 H4A 0.9500
C5 C6 1.377(8)
C5 H5A 0.9500
C6 H6A 0.9500
C7 C12 1.386(8)
C7 C8 1.389(8)
C8 C9 1.385(8)
C8 H8A 0.9500
C9 C10 1.379(8)
C9 H9A 0.9500
C10 C11 1.384(8)
C10 H10A 0.9500
C11 C12 1.397(8)
C11 H11A 0.9500
C12 H12A 0.9500
C13 C14 1.364(9)
C13 C18 1.376(8)
C14 C15 1.377(10)
C14 H14A 0.9500
C15 C16 1.377(10)
C15 H15A 0.9500
C16 C17 1.369(9)
C16 H16A 0.9500
C17 C18 1.367(8)
C17 H17A 0.9500
C18 H18A 0.9500
C19 C24 1.381(9)
C19 C20 1.425(10)
C20 C21 1.444(11)
C20 H20A 0.9500
C21 C22 1.349(11)
C21 H21A 0.9500
C22 C23 1.386(11)
C22 H22A 0.9500
C23 C24 1.327(10)
C23 H23A 0.9500
C24 H24A 0.9500
C25 C27 1.520(7)
C25 C26 1.537(7)
C25 H25A 1.0000
C26 H26A 0.9800
C26 H26B 0.9800
C26 H26C 0.9800
C27 H27A 0.9800
C27 H27B 0.9800
C27 H27C 0.9800
C28 C30 1.524(8)
C28 C29 1.547(7)
C28 H28A 1.0000
C29 H29A 0.9800
C29 H29B 0.9800
C29 H29C 0.9800
C30 H30A 0.9800
C30 H30B 0.9800
C30 H30C 0.9800
C31 C36 1.391(7)
C31 C32 1.392(7)
C32 C33 1.383(7)
C32 H32A 0.9500
C33 C34 1.404(8)
C33 C37 1.499(7)
C34 C35 1.376(7)
C34 H34A 0.9500
C35 C36 1.376(7)
C35 H35A 0.9500
C37 H37A 0.9800
C37 H37B 0.9800
C37 H37C 0.9800
C38 C39 1.403(7)
C38 C43 1.407(8)
C39 C40 1.395(7)
C40 C41 1.377(8)
C40 H40A 0.9500
C41 C42 1.389(8)
C41 H41A 0.9500
C42 C43 1.391(7)
C42 C44 1.511(8)
C43 H43A 0.9500
C44 H44A 0.9800
C44 H44B 0.9800
C44 H44C 0.9800
C45 C47 1.531(7)
C45 C46 1.535(8)
C45 H45A 1.0000
C46 H46A 0.9800
C46 H46B 0.9800
C46 H46C 0.9800
C47 H47A 0.9800
C47 H47B 0.9800
C47 H47C 0.9800
C48 C49 1.539(8)
C48 C50 1.548(7)
C48 H48A 1.0000
C49 H49A 0.9800
C49 H49B 0.9800
C49 H49C 0.9800
C50 H50A 0.9800
C50 H50B 0.9800
C50 H50C 0.9800
C51 B8 1.681(10)
C51 B10 1.683(9)
C51 B5 1.707(9)
C51 B3 1.710(8)
C51 B7 1.718(9)
C51 H51 1.1200
B1 B5 1.765(10)
B1 B8 1.766(9)
B1 B2 1.793(9)
B1 B9 1.797(9)
B1 B4 1.804(9)
B1 Br1 1.942(7)
B2 B4 1.770(9)
B2 B3 1.771(10)
B2 B5 1.778(9)
B2 B6 1.786(9)
B2 Br5 1.954(6)
B3 B7 1.767(9)
B3 B6 1.775(9)
B3 B5 1.810(10)
B3 H3 1.1200
B4 B6 1.771(10)
B4 B9 1.778(8)
B4 B11 1.780(9)
B4 Br4 1.969(7)
B5 B8 1.757(10)
B5 H5 1.1200
B6 B11 1.773(8)
B6 B7 1.790(9)
B6 Br3 1.962(6)
B7 B11 1.780(9)
B7 B10 1.787(10)
B7 H7 1.1200
B8 B10 1.757(10)
B8 B9 1.793(10)
B8 H8 1.1200
B9 B11 1.780(10)
B9 B10 1.785(10)
B9 Br6 1.941(7)
B10 B11 1.794(9)
B10 H10 1.1200
B11 Br2 1.960(6)

loop_
_geom_torsion_atom_site_label_1
_geom_torsion_atom_site_label_2
_geom_torsion_atom_site_label_3
_geom_torsion_atom_site_label_4
_geom_torsion
Si2A Ir1 Si1 N1 -178.22(16)
P2 Ir1 Si1 N1 65.01(16)
P1 Ir1 Si1 N1 -46.89(16)
Si2B Ir1 Si1 N1 -175.0(3)
N1 Ir1 Si1 C1 101.4(3)
Si2A Ir1 Si1 C1 -76.8(2)
P2 Ir1 Si1 C1 166.4(2)
P1 Ir1 Si1 C1 54.5(2)
Si2B Ir1 Si1 C1 -73.6(3)
N1 Ir1 Si1 C7 -106.4(3)
Si2A Ir1 Si1 C7 75.4(2)
P2 Ir1 Si1 C7 -41.4(2)
P1 Ir1 Si1 C7 -153.3(2)
Si2B Ir1 Si1 C7 78.6(3)
N1 Ir1 Si2A C19 63.4(6)
Si1 Ir1 Si2A C19 69.0(2)
P2 Ir1 Si2A C19 -172.9(2)
P1 Ir1 Si2A C19 -65.0(2)
Si2B Ir1 Si2A C19 63.3(5)
N1 Ir1 Si2A C13 -56.4(6)
Si1 Ir1 Si2A C13 -50.8(2)
P2 Ir1 Si2A C13 67.2(2)
P1 Ir1 Si2A C13 175.1(2)
Si2B Ir1 Si2A C13 -56.6(5)
N1 Ir1 Si2B C13 -124.1(4)
Si1 Ir1 Si2B C13 -119.2(5)
Si2A Ir1 Si2B C13 55.9(4)
P2 Ir1 Si2B C13 -12.5(6)
P1 Ir1 Si2B C13 122.7(4)
N1 Ir1 Si2B C19 127.0(4)
Si1 Ir1 Si2B C19 131.9(4)
Si2A Ir1 Si2B C19 -53.1(4)
P2 Ir1 Si2B C19 -121.4(4)
P1 Ir1 Si2B C19 13.7(6)
N1 Ir1 Si2B C14 -83.9(5)
Si1 Ir1 Si2B C14 -79.0(4)
Si2A Ir1 Si2B C14 96.1(6)
P2 Ir1 Si2B C14 27.7(5)
P1 Ir1 Si2B C14 162.8(3)
N1 Ir1 Si2B C24 88.2(5)
Si1 Ir1 Si2B C24 93.1(4)
Si2A Ir1 Si2B C24 -91.8(6)
P2 Ir1 Si2B C24 -160.2(3)
P1 Ir1 Si2B C24 -25.1(6)
N1 Ir1 P1 C31 -25.8(2)
Si1 Ir1 P1 C31 6.20(19)
Si2A Ir1 P1 C31 143.70(18)
P2 Ir1 P1 C31 -107.77(18)
Si2B Ir1 P1 C31 111.2(3)
N1 Ir1 P1 C25 85.2(2)
Si1 Ir1 P1 C25 117.3(2)
Si2A Ir1 P1 C25 -105.2(2)
P2 Ir1 P1 C25 3.3(2)
Si2B Ir1 P1 C25 -137.8(3)
N1 Ir1 P1 C28 -139.6(2)
Si1 Ir1 P1 C28 -107.5(2)
Si2A Ir1 P1 C28 29.9(2)
P2 Ir1 P1 C28 138.5(2)
Si2B Ir1 P1 C28 -2.6(3)
N1 Ir1 P2 C38 -0.5(2)
Si1 Ir1 P2 C38 -41.25(18)
Si2A Ir1 P2 C38 -169.41(17)
P1 Ir1 P2 C38 78.76(17)
Si2B Ir1 P2 C38 -137.2(3)
N1 Ir1 P2 C45 111.7(2)
Si1 Ir1 P2 C45 70.9(2)
Si2A Ir1 P2 C45 -57.2(2)
P1 Ir1 P2 C45 -169.1(2)
Si2B Ir1 P2 C45 -25.1(3)
N1 Ir1 P2 C48 -115.2(2)
Si1 Ir1 P2 C48 -155.99(19)
Si2A Ir1 P2 C48 75.9(2)
P1 Ir1 P2 C48 -36.0(2)
Si2B Ir1 P2 C48 108.0(3)
C1 Si1 N1 C39 140.1(4)
C7 Si1 N1 C39 16.7(5)
Ir1 Si1 N1 C39 -103.8(4)
C1 Si1 N1 C36 -12.2(4)
C7 Si1 N1 C36 -135.6(3)
Ir1 Si1 N1 C36 103.9(3)
C1 Si1 N1 Ir1 -116.1(2)
C7 Si1 N1 Ir1 120.5(2)
Si1 Ir1 N1 C39 120.4(4)
Si2A Ir1 N1 C39 127.1(5)
P2 Ir1 N1 C39 1.6(3)
P1 Ir1 N1 C39 -102.0(3)
Si2B Ir1 N1 C39 127.2(4)
Si1 Ir1 N1 C36 -107.2(4)
Si2A Ir1 N1 C36 -100.5(5)
P2 Ir1 N1 C36 134.0(3)
P1 Ir1 N1 C36 30.4(3)
Si2B Ir1 N1 C36 -100.4(5)
Si2A Ir1 N1 Si1 6.7(6)
P2 Ir1 N1 Si1 -118.81(13)
P1 Ir1 N1 Si1 137.61(13)
Si2B Ir1 N1 Si1 6.8(4)
N1 Si1 C1 C2 73.7(6)
C7 Si1 C1 C2 -157.8(5)
Ir1 Si1 C1 C2 -0.9(6)
N1 Si1 C1 C6 -98.5(5)
C7 Si1 C1 C6 30.0(5)
Ir1 Si1 C1 C6 -173.1(4)
C6 C1 C2 C3 0.3(9)
Si1 C1 C2 C3 -171.9(5)
C1 C2 C3 C4 1.7(10)
C2 C3 C4 C5 -1.0(11)
C3 C4 C5 C6 -1.7(11)
C4 C5 C6 C1 3.7(10)
C2 C1 C6 C5 -2.9(9)
Si1 C1 C6 C5 169.9(5)
N1 Si1 C7 C12 -171.6(4)
C1 Si1 C7 C12 63.0(5)
Ir1 Si1 C7 C12 -92.4(4)
N1 Si1 C7 C8 17.0(6)
C1 Si1 C7 C8 -108.5(5)
Ir1 Si1 C7 C8 96.2(5)
C12 C7 C8 C9 3.3(8)
Si1 C7 C8 C9 174.6(5)
C7 C8 C9 C10 0.3(9)
C8 C9 C10 C11 -2.8(9)
C9 C10 C11 C12 1.7(9)
C8 C7 C12 C11 -4.5(8)
Si1 C7 C12 C11 -176.7(4)
C10 C11 C12 C7 2.1(9)
C19 Si2B C13 C14 -143.5(6)
C24 Si2B C13 C14 -112.3(7)
Ir1 Si2B C13 C14 101.7(6)
C19 Si2B C13 C18 5.9(15)
C14 Si2B C13 C18 149.4(14)
C24 Si2B C13 C18 37.1(16)
Ir1 Si2B C13 C18 -108.8(12)
C19 Si2B C13 Si2A 58.4(4)
C14 Si2B C13 Si2A -158.1(6)
C24 Si2B C13 Si2A 89.6(6)
Ir1 Si2B C13 Si2A -56.3(4)
C19 Si2A C13 C14 -93.5(6)
Ir1 Si2A C13 C14 33.5(7)
C19 Si2A C13 C18 89.0(5)
Ir1 Si2A C13 C18 -144.1(4)
C19 Si2A C13 Si2B -65.9(5)
Ir1 Si2A C13 Si2B 61.0(5)
C18 C13 C14 C15 2.5(11)
Si2B C13 C14 C15 166.6(7)
Si2A C13 C14 C15 -175.1(6)
C18 C13 C14 Si2B -164.1(8)
Si2A C13 C14 Si2B 18.3(5)
C19 Si2B C14 C13 47.3(7)
C24 Si2B C14 C13 93.7(7)
Ir1 Si2B C14 C13 -95.3(6)
C13 Si2B C14 C15 -84(3)
C19 Si2B C14 C15 -37(3)
C24 Si2B C14 C15 10(3)
Ir1 Si2B C14 C15 -179(3)
C13 C14 C15 C16 -1.8(12)
Si2B C14 C15 C16 75(3)
C14 C15 C16 C17 0.2(12)
C15 C16 C17 C18 0.5(11)
C16 C17 C18 C13 0.2(11)
C14 C13 C18 C17 -1.7(10)
Si2B C13 C18 C17 -146.9(11)
Si2A C13 C18 C17 176.1(5)
C13 Si2A C19 C24 78.7(6)
Ir1 Si2A C19 C24 -48.0(6)
C13 Si2A C19 C20 -100.5(5)
Ir1 Si2A C19 C20 132.9(4)
C13 Si2A C19 Si2B 61.9(4)
Ir1 Si2A C19 Si2B -64.7(4)
C13 Si2B C19 C24 132.0(6)
C14 Si2B C19 C24 105.7(7)
Ir1 Si2B C19 C24 -109.8(5)
C13 Si2B C19 C20 -20.6(17)
C14 Si2B C19 C20 -46.9(18)
C24 Si2B C19 C20 -152.6(16)
Ir1 Si2B C19 C20 97.6(14)
C13 Si2B C19 Si2A -61.9(4)
C14 Si2B C19 Si2A -88.2(7)
C24 Si2B C19 Si2A 166.1(5)
Ir1 Si2B C19 Si2A 56.3(4)
C24 C19 C20 C21 1.9(9)
Si2A C19 C20 C21 -178.9(5)
Si2B C19 C20 C21 150.9(13)
C19 C20 C21 C22 -1.1(12)
C20 C21 C22 C23 0.1(13)
C21 C22 C23 C24 0.0(12)
C22 C23 C24 C19 1.0(11)
C22 C23 C24 Si2B -112(4)
C20 C19 C24 C23 -1.9(10)
Si2A C19 C24 C23 178.9(6)
Si2B C19 C24 C23 -169.9(7)
C20 C19 C24 Si2B 168.0(7)
Si2A C19 C24 Si2B -11.2(4)
C13 Si2B C24 C23 59(4)
C19 Si2B C24 C23 118(4)
C14 Si2B C24 C23 15(4)
Ir1 Si2B C24 C23 -156(4)
C13 Si2B C24 C19 -59.3(6)
C14 Si2B C24 C19 -103.5(7)
Ir1 Si2B C24 C19 85.6(5)
C31 P1 C25 C27 -80.1(4)
C28 P1 C25 C27 30.1(4)
Ir1 P1 C25 C27 171.0(3)
C31 P1 C25 C26 42.3(4)
C28 P1 C25 C26 152.5(4)
Ir1 P1 C25 C26 -66.6(4)
C31 P1 C28 C30 -56.7(5)
C25 P1 C28 C30 -164.2(4)
Ir1 P1 C28 C30 52.7(4)
C31 P1 C28 C29 177.6(4)
C25 P1 C28 C29 70.1(4)
Ir1 P1 C28 C29 -73.0(4)
C25 P1 C31 C36 -103.8(5)
C28 P1 C31 C36 148.1(4)
Ir1 P1 C31 C36 24.0(5)
C25 P1 C31 C32 77.4(5)
C28 P1 C31 C32 -30.7(5)
Ir1 P1 C31 C32 -154.8(4)
C36 C31 C32 C33 -2.7(8)
P1 C31 C32 C33 176.2(4)
C31 C32 C33 C34 1.8(9)
C31 C32 C33 C37 -178.9(6)
C32 C33 C34 C35 -0.8(9)
C37 C33 C34 C35 179.9(6)
C33 C34 C35 C36 0.8(9)
C34 C35 C36 C31 -1.7(9)
C34 C35 C36 N1 -176.8(5)
C32 C31 C36 C35 2.5(8)
P1 C31 C36 C35 -176.3(4)
C32 C31 C36 N1 177.7(5)
P1 C31 C36 N1 -1.1(7)
C39 N1 C36 C35 -78.5(6)
Si1 N1 C36 C35 76.6(6)
Ir1 N1 C36 C35 150.4(4)
C39 N1 C36 C31 106.3(5)
Si1 N1 C36 C31 -98.5(5)
Ir1 N1 C36 C31 -24.8(6)
C45 P2 C38 C39 -128.1(4)
C48 P2 C38 C39 123.1(4)
Ir1 P2 C38 C39 -0.7(4)
C45 P2 C38 C43 54.0(5)
C48 P2 C38 C43 -54.7(5)
Ir1 P2 C38 C43 -178.6(4)
C43 C38 C39 C40 0.9(8)
P2 C38 C39 C40 -177.0(4)
C43 C38 C39 N1 -179.8(5)
P2 C38 C39 N1 2.3(7)
C36 N1 C39 C40 46.9(6)
Si1 N1 C39 C40 -104.6(5)
Ir1 N1 C39 C40 176.7(4)
C36 N1 C39 C38 -132.3(5)
Si1 N1 C39 C38 76.1(6)
Ir1 N1 C39 C38 -2.6(6)
C38 C39 C40 C41 2.9(8)
N1 C39 C40 C41 -176.4(5)
C39 C40 C41 C42 -3.2(8)
C40 C41 C42 C43 -0.4(8)
C40 C41 C42 C44 179.7(5)
C41 C42 C43 C38 4.4(8)
C44 C42 C43 C38 -175.7(5)
C39 C38 C43 C42 -4.6(8)
P2 C38 C43 C42 173.3(4)
C38 P2 C45 C47 -176.8(4)
C48 P2 C45 C47 -66.4(5)
Ir1 P2 C45 C47 72.2(5)
C38 P2 C45 C46 58.4(5)
C48 P2 C45 C46 168.8(4)
Ir1 P2 C45 C46 -52.6(5)
C38 P2 C48 C49 77.0(4)
C45 P2 C48 C49 -30.7(5)
Ir1 P2 C48 C49 -171.6(3)
C38 P2 C48 C50 -156.1(4)
C45 P2 C48 C50 96.2(4)
Ir1 P2 C48 C50 -44.7(4)
B5 B1 B2 B4 -138.4(5)
B8 B1 B2 B4 -100.0(5)
B9 B1 B2 B4 -36.6(4)
Br1 B1 B2 B4 111.6(5)
B5 B1 B2 B3 -38.0(4)
B8 B1 B2 B3 0.4(6)
B9 B1 B2 B3 63.7(6)
B4 B1 B2 B3 100.4(5)
Br1 B1 B2 B3 -148.0(4)
B8 B1 B2 B5 38.4(5)
B9 B1 B2 B5 101.8(5)
B4 B1 B2 B5 138.4(5)
Br1 B1 B2 B5 -110.0(5)
B5 B1 B2 B6 -101.6(5)
B8 B1 B2 B6 -63.2(6)
B9 B1 B2 B6 0.2(6)
B4 B1 B2 B6 36.8(4)
Br1 B1 B2 B6 148.4(4)
B5 B1 B2 Br5 108.8(5)
B8 B1 B2 Br5 147.2(4)
B9 B1 B2 Br5 -149.4(4)
B4 B1 B2 Br5 -112.8(5)
Br1 B1 B2 Br5 -1.2(7)
B8 C51 B3 B7 106.9(6)
B10 C51 B3 B7 36.5(5)
B5 C51 B3 B7 143.8(5)
B8 C51 B3 B2 2.9(6)
B10 C51 B3 B2 -67.5(6)
B5 C51 B3 B2 39.7(4)
B7 C51 B3 B2 -104.0(5)
B8 C51 B3 B6 65.6(6)
B10 C51 B3 B6 -4.9(7)
B5 C51 B3 B6 102.4(5)
B7 C51 B3 B6 -41.4(4)
B8 C51 B3 B5 -36.8(5)
B10 C51 B3 B5 -107.3(6)
B7 C51 B3 B5 -143.8(5)
B4 B2 B3 C51 62.5(5)
B5 B2 B3 C51 -39.0(4)
B6 B2 B3 C51 99.7(5)
B1 B2 B3 C51 -1.9(6)
Br5 B2 B3 C51 -148.1(4)
B4 B2 B3 B7 0.8(6)
B5 B2 B3 B7 -100.7(5)
B6 B2 B3 B7 38.0(4)
B1 B2 B3 B7 -63.6(6)
Br5 B2 B3 B7 150.2(4)
B4 B2 B3 B6 -37.2(4)
B5 B2 B3 B6 -138.7(5)
B1 B2 B3 B6 -101.6(5)
Br5 B2 B3 B6 112.1(5)
B4 B2 B3 B5 101.5(5)
B6 B2 B3 B5 138.7(5)
B1 B2 B3 B5 37.1(4)
Br5 B2 B3 B5 -109.2(5)
B3 B2 B4 B6 37.3(4)
B5 B2 B4 B6 102.1(5)
B1 B2 B4 B6 139.0(5)
Br5 B2 B4 B6 -111.7(5)
B3 B2 B4 B9 -64.2(6)
B5 B2 B4 B9 0.6(7)
B6 B2 B4 B9 -101.5(5)
B1 B2 B4 B9 37.5(5)
Br5 B2 B4 B9 146.8(4)
B3 B2 B4 B11 -0.6(6)
B5 B2 B4 B11 64.2(6)
B6 B2 B4 B11 -37.9(4)
B1 B2 B4 B11 101.1(5)
Br5 B2 B4 B11 -149.6(4)
B3 B2 B4 B1 -101.7(5)
B5 B2 B4 B1 -36.9(5)
B6 B2 B4 B1 -139.0(5)
Br5 B2 B4 B1 109.3(5)
B3 B2 B4 Br4 148.4(4)
B5 B2 B4 Br4 -146.8(5)
B6 B2 B4 Br4 111.1(5)
B1 B2 B4 Br4 -109.9(5)
Br5 B2 B4 Br4 -0.6(7)
B5 B1 B4 B2 37.0(4)
B8 B1 B4 B2 99.8(5)
B9 B1 B4 B2 138.2(5)
Br1 B1 B4 B2 -110.5(5)
B5 B1 B4 B6 -0.2(6)
B8 B1 B4 B6 62.5(6)
B2 B1 B4 B6 -37.2(4)
B9 B1 B4 B6 101.0(5)
Br1 B1 B4 B6 -147.7(4)
B5 B1 B4 B9 -101.2(5)
B8 B1 B4 B9 -38.5(5)
B2 B1 B4 B9 -138.2(5)
Br1 B1 B4 B9 111.3(5)
B5 B1 B4 B11 -63.8(5)
B8 B1 B4 B11 -1.0(6)
B2 B1 B4 B11 -100.8(5)
B9 B1 B4 B11 37.4(4)
Br1 B1 B4 B11 148.7(4)
B5 B1 B4 Br4 149.3(4)
B8 B1 B4 Br4 -147.9(4)
B2 B1 B4 Br4 112.3(5)
B9 B1 B4 Br4 -109.4(5)
Br1 B1 B4 Br4 1.8(6)
B10 C51 B5 B8 -35.7(5)
B3 C51 B5 B8 -142.3(5)
B7 C51 B5 B8 -106.9(6)
B8 C51 B5 B1 39.9(4)
B10 C51 B5 B1 4.2(6)
B3 C51 B5 B1 -102.4(5)
B7 C51 B5 B1 -67.0(6)
B8 C51 B5 B2 102.8(5)
B10 C51 B5 B2 67.1(6)
B3 C51 B5 B2 -39.5(4)
B7 C51 B5 B2 -4.1(7)
B8 C51 B5 B3 142.3(5)
B10 C51 B5 B3 106.6(5)
B7 C51 B5 B3 35.4(5)
B8 B1 B5 C51 -38.9(4)
B2 B1 B5 C51 97.6(5)
B9 B1 B5 C51 -1.4(6)
B4 B1 B5 C51 61.1(5)
Br1 B1 B5 C51 -150.8(4)
B2 B1 B5 B8 136.5(5)
B9 B1 B5 B8 37.5(5)
B4 B1 B5 B8 99.9(5)
Br1 B1 B5 B8 -111.9(5)
B8 B1 B5 B2 -136.5(5)
B9 B1 B5 B2 -99.0(5)
B4 B1 B5 B2 -36.5(4)
Br1 B1 B5 B2 111.6(5)
B8 B1 B5 B3 -99.5(5)
B2 B1 B5 B3 36.9(4)
B9 B1 B5 B3 -62.0(5)
B4 B1 B5 B3 0.4(6)
Br1 B1 B5 B3 148.6(4)
B4 B2 B5 C51 -61.7(6)
B3 B2 B5 C51 39.0(4)
B6 B2 B5 C51 1.8(6)
B1 B2 B5 C51 -99.3(5)
Br5 B2 B5 C51 151.1(4)
B4 B2 B5 B8 -1.3(7)
B3 B2 B5 B8 99.3(5)
B6 B2 B5 B8 62.1(6)
B1 B2 B5 B8 -38.9(5)
Br5 B2 B5 B8 -148.6(5)
B4 B2 B5 B1 37.6(5)
B3 B2 B5 B1 138.2(5)
B6 B2 B5 B1 101.0(5)
Br5 B2 B5 B1 -109.7(5)
B4 B2 B5 B3 -100.7(5)
B6 B2 B5 B3 -37.2(4)
B1 B2 B5 B3 -138.2(5)
Br5 B2 B5 B3 112.1(5)
B7 B3 B5 C51 -32.3(4)
B2 B3 B5 C51 -133.9(5)
B6 B3 B5 C51 -96.6(5)
C51 B3 B5 B8 32.8(4)
B7 B3 B5 B8 0.5(6)
B2 B3 B5 B8 -101.1(5)
B6 B3 B5 B8 -63.9(6)
C51 B3 B5 B1 96.2(5)
B7 B3 B5 B1 63.9(5)
B2 B3 B5 B1 -37.7(4)
B6 B3 B5 B1 -0.4(6)
C51 B3 B5 B2 133.9(5)
B7 B3 B5 B2 101.6(5)
B6 B3 B5 B2 37.2(4)
B2 B4 B6 B11 -137.5(5)
B9 B4 B6 B11 -36.5(4)
B1 B4 B6 B11 -100.5(5)
Br4 B4 B6 B11 110.3(5)
B2 B4 B6 B3 -37.1(4)
B9 B4 B6 B3 64.0(5)
B11 B4 B6 B3 100.4(5)
B1 B4 B6 B3 -0.1(6)
Br4 B4 B6 B3 -149.3(4)
B9 B4 B6 B2 101.1(5)
B11 B4 B6 B2 137.5(5)
B1 B4 B6 B2 37.1(4)
Br4 B4 B6 B2 -112.2(5)
B2 B4 B6 B7 -99.8(5)
B9 B4 B6 B7 1.2(6)
B11 B4 B6 B7 37.7(4)
B1 B4 B6 B7 -62.8(5)
Br4 B4 B6 B7 148.0(4)
B2 B4 B6 Br3 111.0(5)
B9 B4 B6 Br3 -148.0(4)
B11 B4 B6 Br3 -111.5(5)
B1 B4 B6 Br3 148.0(4)
Br4 B4 B6 Br3 -1.2(6)
C51 B3 B6 B4 -60.4(5)
B7 B3 B6 B4 -101.0(5)
B2 B3 B6 B4 37.1(4)
B5 B3 B6 B4 0.3(6)
C51 B3 B6 B11 3.1(6)
B7 B3 B6 B11 -37.4(5)
B2 B3 B6 B11 100.6(5)
B5 B3 B6 B11 63.8(6)
C51 B3 B6 B2 -97.5(5)
B7 B3 B6 B2 -138.1(5)
B5 B3 B6 B2 -36.8(4)
C51 B3 B6 B7 40.6(4)
B2 B3 B6 B7 138.1(5)
B5 B3 B6 B7 101.2(5)
C51 B3 B6 Br3 152.5(4)
B7 B3 B6 Br3 111.9(5)
B2 B3 B6 Br3 -110.0(5)
B5 B3 B6 Br3 -146.8(4)
B3 B2 B6 B4 -138.2(5)
B5 B2 B6 B4 -100.3(5)
B1 B2 B6 B4 -37.3(4)
Br5 B2 B6 B4 111.5(5)
B4 B2 B6 B11 38.0(4)
B3 B2 B6 B11 -100.2(5)
B5 B2 B6 B11 -62.4(6)
B1 B2 B6 B11 0.7(6)
Br5 B2 B6 B11 149.4(4)
B4 B2 B6 B3 138.2(5)
B5 B2 B6 B3 37.8(4)
B1 B2 B6 B3 100.9(5)
Br5 B2 B6 B3 -110.4(5)
B4 B2 B6 B7 101.1(5)
B3 B2 B6 B7 -37.0(4)
B5 B2 B6 B7 0.8(6)
B1 B2 B6 B7 63.8(6)
Br5 B2 B6 B7 -147.4(4)
B4 B2 B6 Br3 -109.4(5)
B3 B2 B6 Br3 112.4(5)
B5 B2 B6 Br3 150.3(4)
B1 B2 B6 Br3 -146.7(4)
Br5 B2 B6 Br3 2.0(7)
B8 C51 B7 B3 -106.4(5)
B10 C51 B7 B3 -142.9(5)
B5 C51 B7 B3 -36.1(5)
B8 C51 B7 B11 -4.2(6)
B10 C51 B7 B11 -40.6(4)
B5 C51 B7 B11 66.1(6)
B3 C51 B7 B11 102.2(5)
B8 C51 B7 B10 36.4(5)
B5 C51 B7 B10 106.7(6)
B3 C51 B7 B10 142.9(5)
B8 C51 B7 B6 -65.7(6)
B10 C51 B7 B6 -102.1(5)
B5 C51 B7 B6 4.6(6)
B3 C51 B7 B6 40.7(4)
B2 B3 B7 C51 95.0(5)
B6 B3 B7 C51 133.0(5)
B5 B3 B7 C51 31.9(4)
C51 B3 B7 B11 -95.7(5)
B2 B3 B7 B11 -0.7(6)
B6 B3 B7 B11 37.3(4)
B5 B3 B7 B11 -63.9(6)
C51 B3 B7 B10 -32.1(4)
B2 B3 B7 B10 62.9(6)
B6 B3 B7 B10 100.8(5)
B5 B3 B7 B10 -0.3(6)
C51 B3 B7 B6 -133.0(5)
B2 B3 B7 B6 -37.9(4)
B5 B3 B7 B6 -101.1(5)
B4 B6 B7 C51 59.9(5)
B11 B6 B7 C51 97.7(5)
B3 B6 B7 C51 -40.2(4)
B2 B6 B7 C51 -3.0(6)
Br3 B6 B7 C51 -151.9(4)
B4 B6 B7 B3 100.0(5)
B11 B6 B7 B3 137.9(5)
B2 B6 B7 B3 37.1(4)
Br3 B6 B7 B3 -111.7(5)
B4 B6 B7 B11 -37.9(4)
B3 B6 B7 B11 -137.9(5)
B2 B6 B7 B11 -100.8(5)
Br3 B6 B7 B11 110.4(5)
B4 B6 B7 B10 0.1(6)
B11 B6 B7 B10 38.0(4)
B3 B6 B7 B10 -99.9(5)
B2 B6 B7 B10 -62.8(5)
Br3 B6 B7 B10 148.4(4)
B5 C51 B8 B10 -143.7(5)
B3 C51 B8 B10 -106.2(5)
B7 C51 B8 B10 -36.6(5)
B10 C51 B8 B5 143.7(5)
B3 C51 B8 B5 37.4(5)
B7 C51 B8 B5 107.1(5)
B10 C51 B8 B1 103.5(5)
B5 C51 B8 B1 -40.1(4)
B3 C51 B8 B1 -2.7(7)
B7 C51 B8 B1 66.9(6)
B10 C51 B8 B9 40.4(4)
B5 C51 B8 B9 -103.2(5)
B3 C51 B8 B9 -65.8(6)
B7 C51 B8 B9 3.9(6)
B1 B5 B8 C51 -134.3(5)
B2 B5 B8 C51 -95.1(5)
B3 B5 B8 C51 -32.8(4)
C51 B5 B8 B10 32.4(4)
B1 B5 B8 B10 -101.9(5)
B2 B5 B8 B10 -62.7(6)
B3 B5 B8 B10 -0.5(6)
C51 B5 B8 B1 134.3(5)
B2 B5 B8 B1 39.2(5)
B3 B5 B8 B1 101.4(5)
C51 B5 B8 B9 96.5(5)
B1 B5 B8 B9 -37.7(5)
B2 B5 B8 B9 1.5(7)
B3 B5 B8 B9 63.7(6)
B5 B1 B8 C51 39.8(5)
B2 B1 B8 C51 1.3(6)
B9 B1 B8 C51 -98.5(5)
B4 B1 B8 C51 -60.6(6)
Br1 B1 B8 C51 149.6(4)
B5 B1 B8 B10 101.4(6)
B2 B1 B8 B10 62.9(6)
B9 B1 B8 B10 -36.9(5)
B4 B1 B8 B10 1.0(7)
Br1 B1 B8 B10 -148.8(5)
B2 B1 B8 B5 -38.5(5)
B9 B1 B8 B5 -138.3(5)
B4 B1 B8 B5 -100.4(5)
Br1 B1 B8 B5 109.7(6)
B5 B1 B8 B9 138.3(5)
B2 B1 B8 B9 99.8(5)
B4 B1 B8 B9 37.9(4)
Br1 B1 B8 B9 -111.9(5)
B2 B4 B9 B11 100.7(5)
B6 B4 B9 B11 36.4(4)
B1 B4 B9 B11 138.2(5)
Br4 B4 B9 B11 -111.0(5)
B2 B4 B9 B10 62.1(6)
B6 B4 B9 B10 -2.1(6)
B11 B4 B9 B10 -38.5(4)
B1 B4 B9 B10 99.7(5)
Br4 B4 B9 B10 -149.5(4)
B2 B4 B9 B8 0.3(6)
B6 B4 B9 B8 -64.0(6)
B11 B4 B9 B8 -100.4(5)
B1 B4 B9 B8 37.8(5)
Br4 B4 B9 B8 148.6(5)
B2 B4 B9 B1 -37.5(5)
B6 B4 B9 B1 -101.8(5)
B11 B4 B9 B1 -138.2(5)
Br4 B4 B9 B1 110.8(5)
B2 B4 B9 Br6 -145.8(4)
B6 B4 B9 Br6 150.0(4)
B11 B4 B9 Br6 113.5(5)
B1 B4 B9 Br6 -108.2(5)
Br4 B4 B9 Br6 2.6(7)
C51 B8 B9 B4 61.2(6)
B10 B8 B9 B4 100.8(5)
B5 B8 B9 B4 -1.1(7)
B1 B8 B9 B4 -38.5(5)
C51 B8 B9 B11 -1.8(6)
B10 B8 B9 B11 37.7(4)
B5 B8 B9 B11 -64.1(6)
B1 B8 B9 B11 -101.6(5)
C51 B8 B9 B10 -39.6(4)
B5 B8 B9 B10 -101.9(6)
B1 B8 B9 B10 -139.3(5)
C51 B8 B9 B1 99.8(5)
B10 B8 B9 B1 139.3(5)
B5 B8 B9 B1 37.5(5)
C51 B8 B9 Br6 -151.6(4)
B10 B8 B9 Br6 -112.0(5)
B5 B8 B9 Br6 146.1(5)
B1 B8 B9 Br6 108.7(5)
B5 B1 B9 B4 99.7(5)
B8 B1 B9 B4 136.8(5)
B2 B1 B9 B4 36.5(4)
Br1 B1 B9 B4 -111.5(5)
B5 B1 B9 B11 62.2(6)
B8 B1 B9 B11 99.3(5)
B2 B1 B9 B11 -1.0(6)
B4 B1 B9 B11 -37.5(4)
Br1 B1 B9 B11 -149.0(4)
B5 B1 B9 B10 -1.6(6)
B8 B1 B9 B10 35.6(5)
B2 B1 B9 B10 -64.7(6)
B4 B1 B9 B10 -101.2(5)
Br1 B1 B9 B10 147.3(4)
B5 B1 B9 B8 -37.2(5)
B2 B1 B9 B8 -100.3(5)
B4 B1 B9 B8 -136.8(5)
Br1 B1 B9 B8 111.7(5)
B5 B1 B9 Br6 -146.7(4)
B8 B1 B9 Br6 -109.5(5)
B2 B1 B9 Br6 150.2(4)
B4 B1 B9 Br6 113.7(5)
Br1 B1 B9 Br6 2.2(7)
B5 C51 B10 B8 35.5(5)
B3 C51 B10 B8 107.1(5)
B7 C51 B10 B8 143.1(5)
B8 C51 B10 B9 -40.7(4)
B5 C51 B10 B9 -5.2(6)
B3 C51 B10 B9 66.3(6)
B7 C51 B10 B9 102.3(5)
B8 C51 B10 B7 -143.1(5)
B5 C51 B10 B7 -107.5(5)
B3 C51 B10 B7 -36.0(5)
B8 C51 B10 B11 -102.7(5)
B5 C51 B10 B11 -67.1(6)
B3 C51 B10 B11 4.4(7)
B7 C51 B10 B11 40.4(4)
B5 B8 B10 C51 -32.7(4)
B1 B8 B10 C51 -96.8(5)
B9 B8 B10 C51 -133.8(5)
C51 B8 B10 B9 133.8(5)
B5 B8 B10 B9 101.1(5)
B1 B8 B10 B9 37.0(5)
C51 B8 B10 B7 33.0(4)
B5 B8 B10 B7 0.3(7)
B1 B8 B10 B7 -63.8(6)
B9 B8 B10 B7 -100.8(5)
C51 B8 B10 B11 96.2(5)
B5 B8 B10 B11 63.5(6)
B1 B8 B10 B11 -0.6(7)
B9 B8 B10 B11 -37.6(4)
B4 B9 B10 C51 -59.9(6)
B11 B9 B10 C51 -98.2(5)
B8 B9 B10 C51 39.6(4)
B1 B9 B10 C51 3.9(6)
Br6 B9 B10 C51 147.8(4)
B4 B9 B10 B8 -99.4(5)
B11 B9 B10 B8 -137.8(5)
B1 B9 B10 B8 -35.7(4)
Br6 B9 B10 B8 108.3(5)
B4 B9 B10 B7 2.2(6)
B11 B9 B10 B7 -36.2(4)
B8 B9 B10 B7 101.6(5)
B1 B9 B10 B7 65.9(6)
Br6 B9 B10 B7 -150.1(4)
B4 B9 B10 B11 38.3(4)
B8 B9 B10 B11 137.8(5)
B1 B9 B10 B11 102.1(5)
Br6 B9 B10 B11 -114.0(5)
B3 B7 B10 C51 32.7(4)
B11 B7 B10 C51 133.3(5)
B6 B7 B10 C51 95.7(5)
C51 B7 B10 B8 -32.7(4)
B3 B7 B10 B8 0.0(6)
B11 B7 B10 B8 100.6(5)
B6 B7 B10 B8 63.0(6)
C51 B7 B10 B9 -97.1(5)
B3 B7 B10 B9 -64.4(6)
B11 B7 B10 B9 36.2(4)
B6 B7 B10 B9 -1.4(6)
C51 B7 B10 B11 -133.3(5)
B3 B7 B10 B11 -100.6(5)
B6 B7 B10 B11 -37.6(4)
B3 B6 B11 B4 -100.5(5)
B2 B6 B11 B4 -37.7(4)
B7 B6 B11 B4 -137.7(5)
Br3 B6 B11 B4 109.6(5)
B4 B6 B11 B7 137.7(5)
B3 B6 B11 B7 37.2(5)
B2 B6 B11 B7 100.1(5)
Br3 B6 B11 B7 -112.6(5)
B4 B6 B11 B9 36.4(4)
B3 B6 B11 B9 -64.1(6)
B2 B6 B11 B9 -1.3(6)
B7 B6 B11 B9 -101.3(5)
Br3 B6 B11 B9 146.0(4)
B4 B6 B11 B10 99.9(5)
B3 B6 B11 B10 -0.7(6)
B2 B6 B11 B10 62.2(6)
B7 B6 B11 B10 -37.9(4)
Br3 B6 B11 B10 -150.5(4)
B4 B6 B11 Br2 -113.5(5)
B3 B6 B11 Br2 146.0(4)
B2 B6 B11 Br2 -151.2(4)
B7 B6 B11 Br2 108.8(5)
Br3 B6 B11 Br2 -3.9(7)
B2 B4 B11 B6 38.2(4)
B9 B4 B11 B6 139.4(5)
B1 B4 B11 B6 101.9(5)
Br4 B4 B11 B6 -111.3(5)
B2 B4 B11 B7 0.2(6)
B6 B4 B11 B7 -38.0(4)
B9 B4 B11 B7 101.4(5)
B1 B4 B11 B7 63.9(6)
Br4 B4 B11 B7 -149.3(4)
B2 B4 B11 B9 -101.2(5)
B6 B4 B11 B9 -139.4(5)
B1 B4 B11 B9 -37.5(4)
Br4 B4 B11 B9 109.3(5)
B2 B4 B11 B10 -63.0(6)
B6 B4 B11 B10 -101.2(5)
B9 B4 B11 B10 38.2(4)
B1 B4 B11 B10 0.7(6)
Br4 B4 B11 B10 147.5(4)
B2 B4 B11 Br2 147.5(4)
B6 B4 B11 Br2 109.3(5)
B9 B4 B11 Br2 -111.3(5)
B1 B4 B11 Br2 -148.8(4)
Br4 B4 B11 Br2 -2.0(7)
C51 B7 B11 B6 -98.5(5)
B3 B7 B11 B6 -37.4(4)
B10 B7 B11 B6 -137.6(5)
C51 B7 B11 B4 -60.8(5)
B3 B7 B11 B4 0.3(6)
B10 B7 B11 B4 -99.9(5)
B6 B7 B11 B4 37.7(4)
C51 B7 B11 B9 2.7(5)
B3 B7 B11 B9 63.8(5)
B10 B7 B11 B9 -36.4(4)
B6 B7 B11 B9 101.2(5)
C51 B7 B11 B10 39.1(4)
B3 B7 B11 B10 100.2(5)
B6 B7 B11 B10 137.6(5)
C51 B7 B11 Br2 150.4(4)
B3 B7 B11 Br2 -148.5(4)
B10 B7 B11 Br2 111.3(5)
B6 B7 B11 Br2 -111.1(5)
B4 B9 B11 B6 -36.4(4)
B10 B9 B11 B6 100.6(5)
B8 B9 B11 B6 63.6(5)
B1 B9 B11 B6 1.4(6)
Br6 B9 B11 B6 -148.2(4)
B10 B9 B11 B4 137.0(5)
B8 B9 B11 B4 100.0(5)
B1 B9 B11 B4 37.8(4)
Br6 B9 B11 B4 -111.8(5)
B4 B9 B11 B7 -100.5(5)
B10 B9 B11 B7 36.4(4)
B8 B9 B11 B7 -0.6(5)
B1 B9 B11 B7 -62.8(6)
Br6 B9 B11 B7 147.6(4)
B4 B9 B11 B10 -137.0(5)
B8 B9 B11 B10 -37.0(4)
B1 B9 B11 B10 -99.2(5)
Br6 B9 B11 B10 111.2(5)
B4 B9 B11 Br2 112.9(5)
B10 B9 B11 Br2 -110.1(5)
B8 B9 B11 Br2 -147.1(4)
B1 B9 B11 Br2 150.7(4)
Br6 B9 B11 Br2 1.1(7)
C51 B10 B11 B6 -2.1(6)
B8 B10 B11 B6 -63.2(6)
B9 B10 B11 B6 -101.3(5)
B7 B10 B11 B6 38.1(4)
C51 B10 B11 B4 61.0(6)
B8 B10 B11 B4 -0.1(6)
B9 B10 B11 B4 -38.2(4)
B7 B10 B11 B4 101.2(5)
C51 B10 B11 B7 -40.2(4)
B8 B10 B11 B7 -101.3(5)
B9 B10 B11 B7 -139.4(5)
C51 B10 B11 B9 99.2(5)
B8 B10 B11 B9 38.1(5)
B7 B10 B11 B9 139.4(5)
C51 B10 B11 Br2 -148.6(4)
B8 B10 B11 Br2 150.3(5)
B9 B10 B11 Br2 112.2(5)
B7 B10 B11 Br2 -108.4(5)

loop_
_platon_squeeze_void_nr
_platon_squeeze_void_average_x
_platon_squeeze_void_average_y
_platon_squeeze_void_average_z
_platon_squeeze_void_volume
_platon_squeeze_void_count_electrons
_platon_squeeze_void_content
1 -0.034 0.000 0.500 664 119 'C6H14 disordered solvent'
